data_7221297
loop_
_publ_author_name
'Hoeppe, H.A.'
'Kotzyba, G.'
'Schnick, W.'
'Poettgen, R.'

_publ_section_title
;
 High-temperature synthesis, crystal structure, optical properties and
 magnetism of the carbidonitridosilicates Ho2 (Si4 N6 C) and Tb2(Si4 N6 C)
;
_journal_name_full 'Journal of Materials Chemistry'
_journal_page_first 3300
_journal_page_last 3306
_journal_volume 11
_journal_year 2001
_chemical_formula_sum 'C Ho2 N6 Si4'
_chemical_name_systematic 'Ho2 (Si4 N6 C)'
_space_group_IT_number 14
_symmetry_space_group_name_Hall '-P 2ybc'
_symmetry_space_group_name_H-M 'P 1 21/c 1'
_cell_angle_alpha 90
_cell_angle_beta 119.58
_cell_angle_gamma 90
_cell_formula_units_Z 4
_cell_length_a 5.9314
_cell_length_b 9.8974
_cell_length_c 11.8859
_cell_volume 606.825
_citation_journal_id_ASTM JMACEP
_cod_data_source_file Hoeppe_JMACEP_2001_1808.cif
_cod_data_source_block C1Ho2N6Si4
_cod_original_cell_volume 606.8251
_cod_original_formula_sum 'C1 Ho2 N6 Si4'
_cod_database_code 7221297

loop_
_symmetry_equiv_pos_as_xyz
x,y,z
-x,y+1/2,-z+1/2
-x,-y,-z
x,-y-1/2,z-1/2

loop_
_atom_site_label
_atom_site_type_symbol
_atom_site_fract_x
_atom_site_fract_y
_atom_site_fract_z
_atom_site_occupancy
_atom_site_U_iso_or_equiv
N4 N-3 0.507 0.291 0.0016 1 0.0
Si4 Si+4 0.6767 0.2281 0.159 1 0.0
Ho2 Ho+3 0.66039 0.41486 0.41946 1 0.0
Ho1 Ho+3 0.33162 0.56439 0.09506 1 0.0
N2 N-3 0.059 0.0456 0.3995 1 0.0
N3 N-3 0.241 0.0356 0.2234 1 0.0
Si2 Si+4 0.1654 0.2137 0.4207 1 0.0
N6 N-3 0.699 0.0532 0.1373 1 0.0
C1 C-4 0.022 0.2916 0.2519 1 0.0
Si1 Si+4 0.0051 0.4804 0.2492 1 0.0
Si3 Si+4 0.2018 0.2059 0.1763 1 0.0
N1 N-3 0.043 0.211 0.0089 1 0.0
N5 N-3 0.517 0.2646 0.2452 1 0.0
